data_2242789
loop_
_publ_author_name
'Chia, Tze Shyang'
'Kwong, Huey Chong'
'Sim, Ai Jia'
'Ng, Weng Zhun'
'Wong, Qin Ai'
'Chidan Kumar, C. S.'
'Quah, Ching Kheng'
'Arafath, Md. Azharul'

_publ_section_title
;
 Conformational dimorphism of 2,2'-methylenebis(isoindoline-1,3-dione)
;
_journal_coeditor_code JJ2205
_journal_issue 1
_journal_name_full 'Acta Crystallographica Section E'
_journal_page_first 49
_journal_page_last 52
_journal_paper_doi 10.1107/S2056989018017425
_journal_volume 75
_journal_year 2019
_chemical_formula_iupac 'C17 H10 N2 O4'
_chemical_formula_moiety 'C17 H10 N2 O4'
_chemical_formula_sum 'C17 H10 N2 O4'
_chemical_formula_weight 306.27
_chemical_name_systematic
;
2,2'-Methylenebis(isoindoline-1,3-dione)
;
_space_group_crystal_system monoclinic
_space_group_IT_number 15
_space_group_name_Hall '-C 2yc'
_space_group_name_H-M_alt 'C 1 2/c 1'
_symmetry_space_group_name_Hall '-C 2yc'
_symmetry_space_group_name_H-M 'C 1 2/c 1'
_atom_sites_solution_hydrogens geom
_audit_creation_method SHELXL-2014/7
_cell_angle_alpha 90
_cell_angle_beta 129.165(10)
_cell_angle_gamma 90
_cell_formula_units_Z 8
_cell_length_a 26.296(5)
_cell_length_b 7.9996(15)
_cell_length_c 16.987(4)
_cell_measurement_reflns_used 1601
_cell_measurement_temperature 296(2)
_cell_measurement_theta_max 26.40
_cell_measurement_theta_min 2.40
_cell_volume 2770.5(11)
_computing_cell_refinement
;
SAINT (Bruker, 2009)
;
_computing_data_collection
;
APEX2 (Bruker, 2009)
;
_computing_data_reduction
;
SAINT (Bruker, 2009)
;
_computing_molecular_graphics
;
SHELXTL (Sheldrick, 2008) and Mercury (Macrae <i>et al.</i>,
2008)
;
_computing_publication_material
;
PLATON (Spek, 2009) and publCIF (Westrip, 2010)
;
_computing_structure_refinement
;
SHELXL2014 (Sheldrick, 2015)
;
_computing_structure_solution
;
SHELXS2013 (Sheldrick, 2008)
;
_diffrn_ambient_temperature 296(2)
_diffrn_measured_fraction_theta_full 0.997
_diffrn_measured_fraction_theta_max 0.997
_diffrn_measurement_device_type 'Bruker SMART APEXII DUO CCD area-detector'
_diffrn_measurement_method '\f and \w scans'
_diffrn_radiation_monochromator graphite
_diffrn_radiation_source 'fine-focus sealed tube'
_diffrn_radiation_type MoK\a
_diffrn_radiation_wavelength 0.71073
_diffrn_reflns_av_R_equivalents 0.1283
_diffrn_reflns_av_unetI/netI 0.0685
_diffrn_reflns_limit_h_max 31
_diffrn_reflns_limit_h_min -31
_diffrn_reflns_limit_k_max 9
_diffrn_reflns_limit_k_min -9
_diffrn_reflns_limit_l_max 20
_diffrn_reflns_limit_l_min -20
_diffrn_reflns_number 29675
_diffrn_reflns_theta_full 24.998
_diffrn_reflns_theta_max 24.998
_diffrn_reflns_theta_min 1.998
_exptl_absorpt_coefficient_mu 0.107
_exptl_absorpt_correction_T_max 0.7454
_exptl_absorpt_correction_T_min 0.6486
_exptl_absorpt_correction_type multi-scan
_exptl_absorpt_process_details
;
(<i>SADABS</i>; Bruker, 2009)
;
_exptl_crystal_colour colourless
_exptl_crystal_density_diffrn 1.469
_exptl_crystal_description block
_exptl_crystal_F_000 1264
_exptl_crystal_size_max 0.442
_exptl_crystal_size_mid 0.130
_exptl_crystal_size_min 0.018
_refine_diff_density_max 0.143
_refine_diff_density_min -0.173
_refine_ls_extinction_method none
_refine_ls_goodness_of_fit_ref 1.021
_refine_ls_hydrogen_treatment constr
_refine_ls_matrix_type full
_refine_ls_number_parameters 208
_refine_ls_number_reflns 2444
_refine_ls_number_restraints 0
_refine_ls_restrained_S_all 1.021
_refine_ls_R_factor_all 0.1471
_refine_ls_R_factor_gt 0.0632
_refine_ls_shift/su_max 0.000
_refine_ls_shift/su_mean 0.000
_refine_ls_structure_factor_coef Fsqd
_refine_ls_weighting_details 'w=1/[\s^2^(Fo^2^)+(0.0624P)^2^+0.5204P] where P=(Fo^2^+2Fc^2^)/3'
_refine_ls_weighting_scheme calc
_refine_ls_wR_factor_gt 0.1226
_refine_ls_wR_factor_ref 0.1581
_reflns_number_gt 1213
_reflns_number_total 2444
_reflns_threshold_expression 'I > 2\s(I)'
_cod_data_source_file jj2205sup1.cif
_cod_data_source_block I
_cod_original_cell_volume 2770.5(10)
_cod_database_code 2242789
_shelx_space_group_comment
;
The symmetry employed for this shelxl refinement is uniquely defined
by the following loop, which should always be used as a source of
symmetry information in preference to the above space-group names.
They are only intended as comments.
;
_shelx_estimated_absorpt_t_min 0.954
_shelx_estimated_absorpt_t_max 0.998

loop_
_space_group_symop_operation_xyz
'x, y, z'
'-x, y, -z+1/2'
'x+1/2, y+1/2, z'
'-x+1/2, y+1/2, -z+1/2'
'-x, -y, -z'
'x, -y, z-1/2'
'-x+1/2, -y+1/2, -z'
'x+1/2, -y+1/2, z-1/2'

loop_
_atom_site_type_symbol
_atom_site_label
_atom_site_fract_x
_atom_site_fract_y
_atom_site_fract_z
_atom_site_U_iso_or_equiv
_atom_site_adp_type
_atom_site_calc_flag
_atom_site_occupancy
O O1 0.05520(11) 0.9015(3) 0.12678(18) 0.0786(8) Uani d 1
O O2 0.20385(12) 0.6374(3) 0.11771(17) 0.0769(8) Uani d 1
O O3 0.32974(11) 0.7796(3) 0.34998(18) 0.0817(8) Uani d 1
O O4 0.15774(12) 0.6563(3) 0.34093(18) 0.0765(8) Uani d 1
N N1 0.14191(12) 0.7785(3) 0.14765(19) 0.0563(8) Uani d 1
N N2 0.23369(12) 0.7434(3) 0.32431(19) 0.0577(8) Uani d 1
C C1 0.07580(16) 0.8101(4) 0.0966(3) 0.0595(9) Uani d 1
C C2 0.04023(16) 0.7104(4) 0.0028(2) 0.0547(9) Uani d 1
C C3 -0.02562(16) 0.6944(4) -0.0726(2) 0.0620(10) Uani d 1
H H3A -0.0554 0.7553 -0.0718 0.074 Uiso calc 1
C C4 -0.04608(18) 0.5854(5) -0.1492(3) 0.0777(11) Uani d 1
H H4A -0.0908 0.5706 -0.2014 0.093 Uiso calc 1
C C5 -0.0021(2) 0.4972(5) -0.1507(3) 0.0798(12) Uani d 1
H H5A -0.0176 0.4222 -0.2033 0.096 Uiso calc 1
C C6 0.06535(19) 0.5173(5) -0.0753(3) 0.0697(10) Uani d 1
H H6A 0.0955 0.4600 -0.0768 0.084 Uiso calc 1
C C7 0.08469(15) 0.6259(4) 0.0011(2) 0.0531(9) Uani d 1
C C8 0.15090(17) 0.6749(4) 0.0923(2) 0.0568(9) Uani d 1
C C9 0.19381(15) 0.8576(5) 0.2405(2) 0.0671(10) Uani d 1
H H9A 0.1752 0.9399 0.2578 0.081 Uiso calc 1
H H9B 0.2216 0.9165 0.2305 0.081 Uiso calc 1
C C10 0.30011(17) 0.7197(5) 0.3748(3) 0.0625(10) Uani d 1
C C11 0.32396(17) 0.6090(4) 0.4617(2) 0.0591(9) Uani d 1
C C12 0.38561(19) 0.5506(5) 0.5381(3) 0.0765(11) Uani d 1
H H12A 0.4214 0.5788 0.5418 0.092 Uiso calc 1
C C13 0.3923(2) 0.4479(6) 0.6095(3) 0.0930(14) Uani d 1
H H13A 0.4336 0.4071 0.6628 0.112 Uiso calc 1
C C14 0.3398(3) 0.4050(5) 0.6036(3) 0.0956(14) Uani d 1
H H14A 0.3458 0.3341 0.6522 0.115 Uiso calc 1
C C15 0.2779(2) 0.4654(5) 0.5263(3) 0.0784(11) Uani d 1
H H15A 0.2420 0.4371 0.5222 0.094 Uiso calc 1
C C16 0.27123(18) 0.5674(4) 0.4564(3) 0.0607(9) Uani d 1
C C17 0.21289(18) 0.6552(4) 0.3696(3) 0.0590(9) Uani d 1

loop_
_atom_site_aniso_label
_atom_site_aniso_U_11
_atom_site_aniso_U_22
_atom_site_aniso_U_33
_atom_site_aniso_U_12
_atom_site_aniso_U_13
_atom_site_aniso_U_23
O1 0.0699(17) 0.0814(19) 0.0879(18) 0.0089(14) 0.0514(15) -0.0122(15)
O2 0.0556(16) 0.101(2) 0.0781(17) 0.0107(14) 0.0441(14) 0.0021(15)
O3 0.0572(16) 0.107(2) 0.0841(18) -0.0104(14) 0.0462(15) 0.0008(15)
O4 0.0587(16) 0.094(2) 0.0815(17) -0.0156(14) 0.0465(14) -0.0159(14)
N1 0.0423(17) 0.072(2) 0.0512(17) 0.0008(14) 0.0278(15) -0.0056(15)
N2 0.0450(18) 0.073(2) 0.0508(17) -0.0036(15) 0.0279(15) 0.0004(15)
C1 0.054(2) 0.064(3) 0.063(2) 0.0040(19) 0.038(2) 0.003(2)
C2 0.051(2) 0.058(2) 0.056(2) -0.0022(18) 0.0348(19) 0.0027(18)
C3 0.049(2) 0.068(3) 0.058(2) 0.0026(18) 0.029(2) 0.007(2)
C4 0.060(2) 0.093(3) 0.062(3) -0.010(2) 0.030(2) 0.003(2)
C5 0.089(3) 0.093(3) 0.063(3) -0.020(3) 0.050(3) -0.010(2)
C6 0.076(3) 0.082(3) 0.060(2) 0.001(2) 0.047(2) -0.002(2)
C7 0.048(2) 0.067(2) 0.048(2) 0.0001(18) 0.0316(18) 0.0034(18)
C8 0.049(2) 0.067(2) 0.059(2) 0.0068(19) 0.036(2) 0.0113(19)
C9 0.059(2) 0.072(3) 0.057(2) -0.0047(19) 0.030(2) -0.001(2)
C10 0.052(2) 0.075(3) 0.061(2) -0.008(2) 0.036(2) -0.012(2)
C11 0.054(2) 0.067(2) 0.049(2) -0.0031(19) 0.029(2) -0.0094(19)
C12 0.070(3) 0.080(3) 0.063(3) 0.009(2) 0.034(2) -0.008(2)
C13 0.091(3) 0.090(3) 0.063(3) 0.022(3) 0.032(3) 0.003(2)
C14 0.135(4) 0.070(3) 0.077(3) 0.010(3) 0.065(3) 0.001(2)
C15 0.103(3) 0.065(3) 0.075(3) -0.010(2) 0.060(3) -0.012(2)
C16 0.069(2) 0.057(2) 0.051(2) -0.009(2) 0.036(2) -0.0096(19)
C17 0.063(2) 0.059(2) 0.060(2) -0.014(2) 0.041(2) -0.0183(19)

loop_
_atom_type_symbol
_atom_type_description
_atom_type_scat_dispersion_real
_atom_type_scat_dispersion_imag
_atom_type_scat_source
C C 0.0033 0.0016 'International Tables Vol C Tables 4.2.6.8 and 6.1.1.4'
H H 0.0000 0.0000 'International Tables Vol C Tables 4.2.6.8 and 6.1.1.4'
N N 0.0061 0.0033 'International Tables Vol C Tables 4.2.6.8 and 6.1.1.4'
O O 0.0106 0.0060 'International Tables Vol C Tables 4.2.6.8 and 6.1.1.4'

loop_
_geom_angle_atom_site_label_1
_geom_angle_atom_site_label_2
_geom_angle_atom_site_label_3
_geom_angle
C8 N1 C1 111.6(3)
C8 N1 C9 124.3(3)
C1 N1 C9 123.8(3)
C17 N2 C10 111.8(3)
C17 N2 C9 125.1(3)
C10 N2 C9 122.9(3)
O1 C1 N1 124.6(3)
O1 C1 C2 130.0(3)
N1 C1 C2 105.4(3)
C3 C2 C7 122.1(3)
C3 C2 C1 129.0(3)
C7 C2 C1 108.9(3)
C2 C3 C4 117.3(3)
C2 C3 H3A 121.4
C4 C3 H3A 121.4
C3 C4 C5 121.3(3)
C3 C4 H4A 119.4
C5 C4 H4A 119.4
C4 C5 C6 121.5(4)
C4 C5 H5A 119.3
C6 C5 H5A 119.3
C7 C6 C5 116.2(3)
C7 C6 H6A 121.9
C5 C6 H6A 121.9
C6 C7 C2 121.6(3)
C6 C7 C8 130.6(3)
C2 C7 C8 107.7(3)
O2 C8 N1 124.1(3)
O2 C8 C7 129.7(3)
N1 C8 C7 106.2(3)
N1 C9 N2 113.7(3)
N1 C9 H9A 108.8
N2 C9 H9A 108.8
N1 C9 H9B 108.8
N2 C9 H9B 108.8
H9A C9 H9B 107.7
O3 C10 N2 125.0(4)
O3 C10 C11 129.2(3)
N2 C10 C11 105.8(3)
C12 C11 C16 121.5(4)
C12 C11 C10 130.7(4)
C16 C11 C10 107.8(3)
C11 C12 C13 117.0(4)
C11 C12 H12A 121.5
C13 C12 H12A 121.5
C14 C13 C12 121.6(4)
C14 C13 H13A 119.2
C12 C13 H13A 119.2
C13 C14 C15 120.8(4)
C13 C14 H14A 119.6
C15 C14 H14A 119.6
C16 C15 C14 117.7(4)
C16 C15 H15A 121.1
C14 C15 H15A 121.1
C15 C16 C11 121.4(4)
C15 C16 C17 129.8(4)
C11 C16 C17 108.8(3)
O4 C17 N2 124.6(3)
O4 C17 C16 129.6(4)
N2 C17 C16 105.8(3)

loop_
_geom_bond_atom_site_label_1
_geom_bond_atom_site_label_2
_geom_bond_distance
O1 C1 1.201(4)
O2 C8 1.207(3)
O3 C10 1.195(4)
O4 C17 1.203(4)
N1 C8 1.381(4)
N1 C1 1.391(4)
N1 C9 1.425(4)
N2 C17 1.386(4)
N2 C10 1.389(4)
N2 C9 1.441(4)
C1 C2 1.473(4)
C2 C3 1.362(4)
C2 C7 1.366(4)
C3 C4 1.364(5)
C3 H3A 0.9300
C4 C5 1.369(5)
C4 H4A 0.9300
C5 C6 1.394(5)
C5 H5A 0.9300
C6 C7 1.365(4)
C6 H6A 0.9300
C7 C8 1.476(4)
C9 H9A 0.9700
C9 H9B 0.9700
C10 C11 1.480(5)
C11 C12 1.369(4)
C11 C16 1.372(4)
C12 C13 1.380(5)
C12 H12A 0.9300
C13 C14 1.363(5)
C13 H13A 0.9300
C14 C15 1.382(5)
C14 H14A 0.9300
C15 C16 1.358(5)
C15 H15A 0.9300
C16 C17 1.470(5)

loop_
_geom_hbond_atom_site_label_D
_geom_hbond_atom_site_label_H
_geom_hbond_atom_site_label_A
_geom_hbond_site_symmetry_A
_geom_hbond_distance_DH
_geom_hbond_distance_HA
_geom_hbond_distance_DA
_geom_hbond_angle_DHA
_geom_hbond_publ_flag
C3 H3A O3 8_465 0.93 2.43 3.150(6) 134 yes
C4 H4A O4 5_565 0.93 2.60 3.300(5) 133 yes
C15 H15A O2 6_566 0.93 2.46 3.271(7) 146 yes

loop_
_geom_torsion_atom_site_label_1
_geom_torsion_atom_site_label_2
_geom_torsion_atom_site_label_3
_geom_torsion_atom_site_label_4
_geom_torsion
C8 N1 C1 O1 -177.0(3)
C9 N1 C1 O1 -3.1(5)
C8 N1 C1 C2 2.8(3)
C9 N1 C1 C2 176.7(3)
O1 C1 C2 C3 -1.7(6)
N1 C1 C2 C3 178.5(3)
O1 C1 C2 C7 179.8(4)
N1 C1 C2 C7 0.0(3)
C7 C2 C3 C4 2.1(5)
C1 C2 C3 C4 -176.2(3)
C2 C3 C4 C5 -0.7(5)
C3 C4 C5 C6 -1.2(6)
C4 C5 C6 C7 1.7(5)
C5 C6 C7 C2 -0.3(5)
C5 C6 C7 C8 179.1(3)
C3 C2 C7 C6 -1.6(5)
C1 C2 C7 C6 177.0(3)
C3 C2 C7 C8 178.8(3)
C1 C2 C7 C8 -2.5(3)
C1 N1 C8 O2 175.4(3)
C9 N1 C8 O2 1.5(5)
C1 N1 C8 C7 -4.3(3)
C9 N1 C8 C7 -178.1(3)
C6 C7 C8 O2 5.1(6)
C2 C7 C8 O2 -175.5(3)
C6 C7 C8 N1 -175.3(3)
C2 C7 C8 N1 4.1(3)
C8 N1 C9 N2 -69.4(4)
C1 N1 C9 N2 117.4(3)
C17 N2 C9 N1 -67.9(4)
C10 N2 C9 N1 117.6(3)
C17 N2 C10 O3 178.7(3)
C9 N2 C10 O3 -6.2(5)
C17 N2 C10 C11 -1.4(3)
C9 N2 C10 C11 173.8(3)
O3 C10 C11 C12 2.6(6)
N2 C10 C11 C12 -177.4(3)
O3 C10 C11 C16 -177.6(4)
N2 C10 C11 C16 2.5(4)
C16 C11 C12 C13 0.0(5)
C10 C11 C12 C13 179.8(3)
C11 C12 C13 C14 0.7(6)
C12 C13 C14 C15 -1.0(6)
C13 C14 C15 C16 0.5(6)
C14 C15 C16 C11 0.3(5)
C14 C15 C16 C17 -177.0(3)
C12 C11 C16 C15 -0.6(5)
C10 C11 C16 C15 179.6(3)
C12 C11 C16 C17 177.2(3)
C10 C11 C16 C17 -2.6(4)
C10 N2 C17 O4 179.2(3)
C9 N2 C17 O4 4.2(5)
C10 N2 C17 C16 -0.2(3)
C9 N2 C17 C16 -175.2(3)
C15 C16 C17 O4 0.0(6)
C11 C16 C17 O4 -177.6(3)
C15 C16 C17 N2 179.3(3)
C11 C16 C17 N2 1.8(4)

_cod_database_fobs_code 2242789
